data_4322004
loop_
_publ_author_name
'Arno Pfitzner'
'Sara Reiser'

_publ_contact_author
;
         Arno Pfitzner
       Anorganische Chemie
         Universitaet-GH Siegen 
         57068 Siegen
       Germany
;
_publ_contact_author_fax '049 271 740-2555'
_publ_contact_author_phone '049 271 740-2726'
_publ_section_title
;
 (CuI)~3~P~4~Se~4~: \b-P~4~Se~4~ Cages between Columns of Copper Iodide
;
_journal_name_full 'Inorganic Chemistry'
_journal_page_first 2451
_journal_page_last 2454
_journal_paper_doi 10.1021/ic981042f
_journal_volume 38
_journal_year 1999
_chemical_formula_sum 'Cu3 I3 P4 Se4'
_chemical_formula_weight 1011.09
_space_group_IT_number 185
_symmetry_cell_setting hexagonal
_symmetry_space_group_name_Hall 'P 6c -2'
_symmetry_space_group_name_H-M 'P 63 c m'
_cell_angle_alpha 90
_cell_angle_beta 90
_cell_angle_gamma 120
_cell_formula_units_Z 6
_cell_length_a 19.601(2)
_cell_length_b 19.601(2)
_cell_length_c 6.7196(6)
_cell_measurement_temperature 298
_cell_measurement_theta_max 56.3
_cell_measurement_theta_min 4.8
_cell_volume 2235.8(4)
_diffrn_measurement_device_type 'STOE IPDS'
_diffrn_radiation_probe x-ray
_diffrn_radiation_type 'Mo K\a'
_diffrn_radiation_wavelength 0.71073
_diffrn_reflns_av_R_equivalents 0.0553
_diffrn_reflns_av_sigmaI/netI 0.0129
_diffrn_reflns_number 1903
_diffrn_reflns_theta_max 28.11
_diffrn_reflns_theta_min 2.40
_exptl_absorpt_coefficient_mu 20.614
_exptl_absorpt_correction_T_max 0.5827
_exptl_absorpt_correction_T_min 0.3546
_exptl_absorpt_correction_type numerical
_exptl_crystal_colour orange
_exptl_crystal_density_diffrn 4.504
_exptl_crystal_description needle
_exptl_crystal_F_000 2652
_exptl_crystal_size_max .50
_exptl_crystal_size_mid .03
_exptl_crystal_size_min .03
_refine_diff_density_max 3.57
_refine_diff_density_min -3.90
_refine_ls_extinction_coef 0.293472
_refine_ls_extinction_method 'B-C type 1 Gaussian isotropic'
_refine_ls_goodness_of_fit_all 4.55
_refine_ls_goodness_of_fit_obs 4.69
_refine_ls_number_parameters 83
_refine_ls_number_reflns 1903
_refine_ls_R_factor_all 0.0613
_refine_ls_R_factor_obs 0.0589
_refine_ls_shift/esd_max 0.0005
_refine_ls_shift/esd_mean 0.0000
_refine_ls_structure_factor_coef Fsqd
_refine_ls_weighting_details w=1/(\s^2^(I)+0.0001I^2^)
_refine_ls_weighting_scheme sigma
_refine_ls_wR_factor_all 0.1450
_refine_ls_wR_factor_obs 0.1449
_reflns_limit_h_max 25
_reflns_limit_h_min -25
_reflns_limit_k_max 25
_reflns_limit_k_min -25
_reflns_limit_l_max 8
_reflns_limit_l_min -8
_reflns_number_observed 1788
_reflns_number_total 37790
_reflns_observed_criterion I>3\s(I)
_cod_data_source_file ic981042f.cif
_cod_data_source_block (CuI)3P4Se4
_cod_original_cell_volume 2235.7(3)
_cod_original_formula_sum 'P4 Cu3 Se4 I3'
_cod_database_code 4322004

loop_
_symmetry_equiv_pos_site_id
_symmetry_equiv_pos_as_xyz
1 x,y,z
2 x-y,x,1/2+z
3 y,x,z
4 -y,x-y,z
5 -x+y,y,1/2+z
6 -x,-y,1/2+z
7 -x,-x+y,z
8 -x+y,-x,z
9 -y,-x,1/2+z
10 y,-x+y,1/2+z
11 x-y,-y,z
12 x,x-y,1/2+z

loop_
_atom_site_aniso_label
_atom_site_aniso_U_11
_atom_site_aniso_U_22
_atom_site_aniso_U_33
_atom_site_aniso_U_12
_atom_site_aniso_U_13
_atom_site_aniso_U_23
I1 0.0187(3) 0.0187(3) 0.0108(4) 0.0100(3) 0.0013(3) 0.0013(3)
I2 0.0257(3) 0.0250(3) 0.0242(3) 0.0150(2) -0.0016(3) -0.0005(3)
Cu1 0.0209(6) 0.0209(6) 0.0212(9) 0.0079(6) 0.0065(5) 0.0065(5)
Cu2 0.026(1) 0.023(1) 0.052(2) 0.0157(9) 0.000(1) -0.002(1)
Cu2' 0.032(2) 0.015(1) 0.026(2) 0.013(1) 0.005(1) 0.004(1)
Se1 0.0246(4) 0.0246(4) 0.0163(6) 0.0034(5) 0.0026(4) 0.0026(4)
Se2 0.0177(3) 0.0237(4) 0.0432(6) 0.0086(3) -0.0049(4) 0.0060(4)
Se3 0.0238(4) 0.0238(4) 0.0226(7) 0.0051(5) 0.0015(4) 0.0015(4)
P1 0.0103(9) 0.0103(9) 0.031(2) 0.001(1) 0.001(1) 0.001(1)
P2 0.023(1) 0.0169(9) 0.037(1) 0.0092(8) 0.002(1) 0.005(1)
P3 0.0164(9) 0.0164(9) 0.015(2) 0.000(1) 0.0025(9) 0.0025(9)

loop_
_atom_site_label
_atom_site_symmetry_multiplicity
_atom_site_occupancy
_atom_site_fract_x
_atom_site_fract_y
_atom_site_fract_z
_atom_site_U_iso_or_equiv
I1 2 1 0.12944(4) 0.12944(4) 0.70107 0.0158(2)
I2 1 1 0.20185(3) 0.53358(3) 0.0875(1) 0.0240(2)
Cu1 2 1 0.12355(8) 0.12355(8) 0.3135(3) 0.0222(5)
Cu2 1 0.555(6) 0.3360(1) 0.5417(1) 0.1826(4) 0.032(1)
Cu2' 1 0.445(6) 0.3350(1) 0.5413(1) -0.0052(5) 0.024(1)
Se1 2 1 0.29987(6) 0.29987(6) 0.4847(2) 0.0258(4)
Se2 1 1 0.21648(5) 0.32459(5) 0.0507(2) 0.0290(3)
Se3 2 1 0.42058(7) 0.42058(7) -0.1331(2) 0.0265(4)
P1 2 1 0.2327(1) 0.2327(1) 0.2153(6) 0.0189(9)
P2 1 1 0.3382(1) 0.4311(1) 0.0879(5) 0.0261(8)
P3 2 1 0.3978(1) 0.3978(1) 0.3218(5) 0.0196(9)

loop_
_atom_type_symbol
_atom_type_oxidation_number
_atom_type_number_in_cell
_atom_type_scat_dispersion_real
_atom_type_scat_dispersion_imag
_atom_type_scat_source
P 0 24 0.102 0.094 International_Tables_Vol_C
Cu 0 18 0.320 1.265 International_Tables_Vol_C
Se 0 24 -0.093 2.226 International_Tables_Vol_C
I 0 18 -0.474 1.812 International_Tables_Vol_C

loop_
_geom_angle_atom_site_label_1
_geom_angle_atom_site_label_2
_geom_angle_atom_site_label_3
_geom_angle
_geom_angle_site_symmetry_1
_geom_angle_site_symmetry_2
_geom_angle_site_symmetry_3
Cu1 I1 Cu1 105.57(7) . . 2_554
Cu1 I1 Cu1 107.91(6) . . 4_555
Cu1 I1 Cu1 105.57(7) 2_554 . .
Cu1 I1 Cu1 105.57(5) 2_554 . 4_555
Cu1 I1 Cu1 107.91(6) 4_555 . .
Cu1 I1 Cu1 105.57(5) 4_555 . 2_554
Cu2 I2 Cu2 104.0(1) . . 5_554
Cu2 I2 Cu2 110.13(9) . . 8_565
Cu2 I2 Cu2' 27.8(1) . . .
Cu2 I2 Cu2' 75.6(1) . . 5_555
Cu2 I2 Cu2' 117.31(9) . . 8_565
Cu2 I2 Cu2 104.0(1) 5_554 . .
Cu2 I2 Cu2 101.64(9) 5_554 . 8_565
Cu2 I2 Cu2' 76.2(1) 5_554 . .
Cu2 I2 Cu2' 174.36(7) 5_554 . 5_555
Cu2 I2 Cu2' 73.6(1) 5_554 . 8_565
Cu2 I2 Cu2 110.13(9) 8_565 . .
Cu2 I2 Cu2 101.64(9) 8_565 . 5_554
Cu2 I2 Cu2' 117.71(9) 8_565 . .
Cu2 I2 Cu2' 73.5(1) 8_565 . 5_555
Cu2 I2 Cu2' 28.1(1) 8_565 . 8_565
Cu2' I2 Cu2' 103.4(1) . . 5_555
Cu2' I2 Cu2' 110.3(1) . . 8_565
Cu2' I2 Cu2' 103.4(1) 5_555 . .
Cu2' I2 Cu2' 101.5(1) 5_555 . 8_565
Cu2' I2 Cu2' 110.3(1) 8_565 . .
Cu2' I2 Cu2' 101.5(1) 8_565 . 5_555
I1 Cu1 I1 115.78(6) . . 3_555
I1 Cu1 I1 108.10(7) . . 5_555
I1 Cu1 P1 109.8(1) . . .
I1 Cu1 I1 115.78(6) 3_555 . .
I1 Cu1 I1 108.10(7) 3_555 . 5_555
I1 Cu1 P1 109.8(1) 3_555 . .
I1 Cu1 I1 108.10(7) 5_555 . .
I1 Cu1 I1 108.10(7) 5_555 . 3_555
I1 Cu1 P1 104.6(1) 5_555 . .
I2 Cu2 I2 118.3(1) . . 4_665
I2 Cu2 I2 103.8(1) . . 5_555
I2 Cu2 Cu2' 75.1(2) . . .
I2 Cu2 P2 111.5(1) . . .
I2 Cu2 I2 118.3(1) 4_665 . .
I2 Cu2 I2 106.77(9) 4_665 . 5_555
I2 Cu2 Cu2' 76.4(1) 4_665 . .
I2 Cu2 P2 111.3(1) 4_665 . .
I2 Cu2 I2 103.8(1) 5_555 . .
I2 Cu2 I2 106.77(9) 5_555 . 4_665
I2 Cu2 Cu2' 176.7(2) 5_555 . .
I2 Cu2 P2 103.8(1) 5_555 . .
Cu2' Cu2 P2 73.9(2) . . .
I2 Cu2' I2 118.7(1) . . 4_665
I2 Cu2' I2 103.9(1) . . 5_554
I2 Cu2' Cu2 77.0(2) . . .
I2 Cu2' P2 112.3(1) . . .
I2 Cu2' I2 118.7(1) 4_665 . .
I2 Cu2' I2 106.0(1) 4_665 . 5_554
I2 Cu2' Cu2 75.5(1) 4_665 . .
I2 Cu2' P2 110.9(1) 4_665 . .
I2 Cu2' I2 103.9(1) 5_554 . .
I2 Cu2' I2 106.0(1) 5_554 . 4_665
I2 Cu2' Cu2 177.3(2) 5_554 . .
I2 Cu2' P2 103.4(1) 5_554 . .
Cu2 Cu2' P2 73.9(2) . . .
P1 Se1 P3 96.3(1) . . .
P1 Se2 P2 100.2(1) . . .
P2 Se3 P2 87.6(1) . . 3_555
P2 Se3 P2 87.6(1) 3_555 . .
Cu1 P1 Se1 108.9(2) . . .
Cu1 P1 Se2 117.1(1) . . .
Cu1 P1 Se2 117.1(1) . . 3_555
Se1 P1 Se2 101.7(1) . . .
Se1 P1 Se2 101.7(1) . . 3_555
Se2 P1 Se2 108.1(2) . . 3_555
Se2 P1 Se2 108.1(2) 3_555 . .
Cu2 P2 Cu2' 32.1(1) . . .
Cu2 P2 Se2 113.3(1) . . .
Cu2 P2 Se3 128.2(1) . . .
Cu2 P2 P3 109.9(2) . . .
Cu2' P2 Se2 109.1(1) . . .
Cu2' P2 Se3 105.3(1) . . .
Cu2' P2 P3 137.2(2) . . .
Se2 P2 Se3 108.2(1) . . .
Se2 P2 P3 105.8(1) . . .
Se3 P2 P3 86.2(1) . . .
Se1 P3 P2 104.3(1) . . .
Se1 P3 P2 104.3(1) . . 3_555
P2 P3 P2 89.4(2) . . 3_555
P2 P3 P2 89.4(2) 3_555 . .

loop_
_geom_bond_atom_site_label_1
_geom_bond_atom_site_label_2
_geom_bond_distance
_geom_bond_site_symmetry_1
_geom_bond_site_symmetry_2
I1 Cu1 2.594(2) . .
I1 Cu1 2.607(2) . 2_554
I1 Cu1 2.594(1) . 4_555
I2 Cu2 2.633(3) . .
I2 Cu2 2.724(3) . 5_554
I2 Cu2 2.599(3) . 8_565
I2 Cu2' 2.612(3) . .
I2 Cu2' 2.740(4) . 5_555
I2 Cu2' 2.609(4) . 8_565
Cu1 I1 2.594(2) . .
Cu1 I1 2.594(2) . 3_555
Cu1 I1 2.607(2) . 5_555
Cu1 P1 2.239(2) . .
Cu2 I2 2.633(3) . .
Cu2 I2 2.599(2) . 4_665
Cu2 I2 2.724(3) . 5_555
Cu2 Cu2' 1.262(5) . .
Cu2 P2 2.280(4) . .
Cu2' I2 2.612(3) . .
Cu2' I2 2.609(2) . 4_665
Cu2' I2 2.740(4) . 5_554
Cu2' Cu2 1.262(5) . .
Cu2' P2 2.280(4) . .
Se1 P1 2.238(4) . .
Se1 P3 2.210(3) . .
Se2 P1 2.267(4) . .
Se2 P2 2.264(2) . .
Se3 P2 2.278(3) . .
Se3 P2 2.278(3) . 3_555
P1 Cu1 2.239(2) . .
P1 Se1 2.238(4) . .
P1 Se2 2.267(4) . .
P1 Se2 2.267(4) . 3_555
P2 Cu2 2.280(4) . .
P2 Cu2' 2.280(4) . .
P2 Se2 2.264(2) . .
P2 Se3 2.278(3) . .
P2 P3 2.241(5) . .
P3 Se1 2.210(3) . .
P3 P2 2.241(5) . .
P3 P2 2.241(5) . 3_555
